data_7219978
loop_
_publ_author_name
'Sagar, A.'
'Babu, Venkata Nagarjuna'
'Sharada, Duddu. S.'

_publ_section_title
;
 Silica gel promoted environment-friendly synthesis of \a-amino amidines
 and regioselective transformation of \a-amino amidines into amidino
 substituted indazoles
;
_journal_issue 37
_journal_name_full 'RSC Adv.'
_journal_page_first 29066
_journal_paper_doi 10.1039/C5RA02491A
_journal_volume 5
_journal_year 2015
_chemical_formula_moiety 'C24 H24 N4 '
_chemical_formula_sum 'C24 H24 N4'
_chemical_formula_weight 368.47
_chemical_melting_point 404.15
_chemical_name_common '3-amidino substituted 2H-indazole'
_chemical_name_systematic 'N-tert-butyl-N2-diphenyl-2H-indazole-3-carboximidamide '
_space_group_crystal_system triclinic
_space_group_IT_number 2
_space_group_name_Hall '-P 1'
_space_group_name_H-M_alt 'P -1'
_symmetry_space_group_name_Hall '-P 1'
_symmetry_space_group_name_H-M 'P -1'
_atom_sites_solution_hydrogens mixed
_audit_creation_method SHELXL-2013
_audit_update_record
;
2015-01-20 deposited with the CCDC.
2015-03-11 downloaded from the CCDC.
;
_cell_angle_alpha 81.571(9)
_cell_angle_beta 78.506(7)
_cell_angle_gamma 61.154(12)
_cell_formula_units_Z 4
_cell_length_a 11.5010(11)
_cell_length_b 11.7613(15)
_cell_length_c 18.1827(15)
_cell_measurement_temperature 293(2)
_cell_volume 2107.5(5)
_computing_structure_refinement 'SHELXL-2013 (Sheldrick, 2013)'
_diffrn_ambient_temperature 293(2)
_diffrn_measured_fraction_theta_full 0.989
_diffrn_measured_fraction_theta_max 0.961
_diffrn_radiation_type CuK\a
_diffrn_radiation_wavelength 1.54184
_diffrn_reflns_av_R_equivalents 0.0505
_diffrn_reflns_av_unetI/netI 0.0691
_diffrn_reflns_Laue_measured_fraction_full 0.989
_diffrn_reflns_Laue_measured_fraction_max 0.961
_diffrn_reflns_limit_h_max 11
_diffrn_reflns_limit_h_min -14
_diffrn_reflns_limit_k_max 14
_diffrn_reflns_limit_k_min -14
_diffrn_reflns_limit_l_max 16
_diffrn_reflns_limit_l_min -22
_diffrn_reflns_number 15456
_diffrn_reflns_point_group_measured_fraction_full 0.989
_diffrn_reflns_point_group_measured_fraction_max 0.961
_diffrn_reflns_theta_full 67.684
_diffrn_reflns_theta_max 71.078
_diffrn_reflns_theta_min 4.299
_exptl_absorpt_coefficient_mu 0.544
_exptl_absorpt_correction_T_max 1.00000
_exptl_absorpt_correction_T_min 0.69448
_exptl_absorpt_correction_type multi-scan
_exptl_absorpt_process_details
;
CrysAlisPro, Agilent Technologies,
Version 1.171.35.19 (release 27-10-2011 CrysAlis171 .NET)
(compiled Oct 27 2011,15:02:11)
Empirical absorption correction using spherical harmonics,
 implemented in SCALE3 ABSPACK scaling algorithm.
;
_exptl_crystal_colour brown
_exptl_crystal_density_diffrn 1.161
_exptl_crystal_description cubic
_exptl_crystal_F_000 784
_exptl_crystal_recrystallization_method 'Re-crystallisation from solvent: Chloroform'
_exptl_crystal_size_max 0.19
_exptl_crystal_size_mid 0.17
_exptl_crystal_size_min 0.15
_refine_diff_density_max 0.122
_refine_diff_density_min -0.137
_refine_diff_density_rms 0.024
_refine_ls_extinction_method none
_refine_ls_goodness_of_fit_ref 1.090
_refine_ls_hydrogen_treatment constr
_refine_ls_matrix_type full
_refine_ls_number_parameters 513
_refine_ls_number_reflns 7849
_refine_ls_number_restraints 0
_refine_ls_restrained_S_all 1.090
_refine_ls_R_factor_all 0.1264
_refine_ls_R_factor_gt 0.0622
_refine_ls_shift/su_max 0.015
_refine_ls_shift/su_mean 0.002
_refine_ls_structure_factor_coef Fsqd
_refine_ls_weighting_details 'w=1/[\s^2^(Fo^2^)+(0.0470P)^2^+2.1832P] where P=(Fo^2^+2Fc^2^)/3'
_refine_ls_weighting_scheme calc
_refine_ls_wR_factor_gt 0.2160
_refine_ls_wR_factor_ref 0.2400
_reflns_Friedel_coverage 0.000
_reflns_number_gt 4125
_reflns_number_total 7849
_reflns_threshold_expression 'I > 2\s(I)'
_cod_data_source_file c5ra02491a2.cif
_cod_data_source_block shelx
_cod_original_cell_volume 2107.5(4)
_cod_original_formula_sum 'C24 H24 N4 '
_cod_database_code 7219978
_shelx_space_group_comment
;
The symmetry employed for this shelxl refinement is uniquely defined
by the following loop, which should always be used as a source of
symmetry information in preference to the above space-group names.
They are only intended as comments.
;
_shelxl_version_number 2013-4

loop_
_space_group_symop_operation_xyz
'x, y, z'
'-x, -y, -z'

loop_
_atom_site_label
_atom_site_type_symbol
_atom_site_fract_x
_atom_site_fract_y
_atom_site_fract_z
_atom_site_U_iso_or_equiv
_atom_site_adp_type
_atom_site_occupancy
_atom_site_site_symmetry_order
_atom_site_calc_flag
_atom_site_refinement_flags_posn
_atom_site_refinement_flags_adp
N1 N 0.2696(3) 0.1027(3) 0.4061(2) 0.0706(14) Uani 1 1 d . .
H1 H 0.3261 0.0269 0.4218 0.085 Uiso 1 1 d R U
N4 N 0.6183(4) 0.1357(4) 0.4629(2) 0.0784(15) Uani 1 1 d . .
N3 N 0.4833(3) 0.1895(3) 0.4677(2) 0.0691(14) Uani 1 1 d . .
N2 N 0.2195(4) 0.3188(3) 0.3869(2) 0.0697(14) Uani 1 1 d . .
C1 C 0.3023(4) 0.2002(4) 0.4029(2) 0.0649(15) Uani 1 1 d . .
C8 C 0.6654(5) 0.0586(4) 0.4039(3) 0.0749(16) Uani 1 1 d . .
C3 C 0.5614(4) 0.0636(4) 0.3732(3) 0.0705(15) Uani 1 1 d . .
C15 C 0.2609(4) 0.4161(4) 0.3709(2) 0.0649(15) Uani 1 1 d . .
C9 C 0.4018(5) 0.2823(4) 0.5240(3) 0.0728(16) Uani 1 1 d . .
C2 C 0.4433(4) 0.1502(4) 0.4154(2) 0.0657(15) Uani 1 1 d . .
C20 C 0.1819(5) 0.5323(4) 0.4054(3) 0.0841(17) Uani 1 1 d . .
H42 H 0.1081 0.5421 0.4413 0.101 Uiso 1 1 calc R U
C19 C 0.2130(6) 0.6334(5) 0.3865(3) 0.103(2) Uani 1 1 d . .
H43 H 0.1602 0.7109 0.4104 0.123 Uiso 1 1 calc R U
C16 C 0.3678(5) 0.4056(4) 0.3172(3) 0.0770(16) Uani 1 1 d . .
H51 H 0.4215 0.3281 0.2935 0.092 Uiso 1 1 calc R U
C17 C 0.3969(6) 0.5077(5) 0.2981(3) 0.0931(19) Uani 1 1 d . .
H55 H 0.4689 0.4994 0.2612 0.112 Uiso 1 1 calc R U
C4 C 0.5900(6) -0.0061(5) 0.3097(3) 0.0879(17) Uani 1 1 d . .
H62 H 0.5212 -0.0021 0.2882 0.106 Uiso 1 1 calc R U
C21 C 0.1484(5) 0.1132(4) 0.3850(3) 0.0752(16) Uani 1 1 d . .
C23 C 0.1689(6) -0.0257(5) 0.3899(4) 0.107(2) Uani 1 1 d . .
H70A H 0.1756 -0.0610 0.4408 0.161 Uiso 1 1 calc R U
H70B H 0.2500 -0.0780 0.3578 0.161 Uiso 1 1 calc R U
H70C H 0.0941 -0.0257 0.3740 0.161 Uiso 1 1 calc R U
C7 C 0.8007(5) -0.0181(5) 0.3735(3) 0.0929(18) Uani 1 1 d . .
H75 H 0.8703 -0.0219 0.3941 0.111 Uiso 1 1 calc R U
C11 C 0.2042(6) 0.3821(6) 0.6120(3) 0.102(2) Uani 1 1 d . .
H79 H 0.1221 0.3883 0.6359 0.123 Uiso 1 1 calc R U
C22 C 0.1337(6) 0.1710(6) 0.3051(3) 0.108(2) Uani 1 1 d . .
H85A H 0.2144 0.1212 0.2721 0.163 Uiso 1 1 calc R U
H85B H 0.1181 0.2593 0.3027 0.163 Uiso 1 1 calc R U
H85C H 0.0593 0.1693 0.2900 0.163 Uiso 1 1 calc R U
C10 C 0.2819(5) 0.2906(5) 0.5593(3) 0.0843(17) Uani 1 1 d . .
H88 H 0.2526 0.2350 0.5480 0.101 Uiso 1 1 calc R U
C12 C 0.2470(7) 0.4629(6) 0.6290(4) 0.112(2) Uani 1 1 d . .
H90 H 0.1938 0.5250 0.6641 0.135 Uiso 1 1 calc R U
C14 C 0.4467(6) 0.3626(6) 0.5411(3) 0.101(2) Uani 1 1 d . .
H93 H 0.5287 0.3566 0.5173 0.121 Uiso 1 1 calc R U
C6 C 0.8254(6) -0.0859(5) 0.3133(4) 0.102(2) Uani 1 1 d . .
H99 H 0.9139 -0.1384 0.2929 0.122 Uiso 1 1 calc R U
C24 C 0.0252(5) 0.1949(6) 0.4392(4) 0.112(2) Uani 1 1 d . .
H10D H 0.0153 0.2811 0.4373 0.168 Uiso 1 1 calc R U
H10E H 0.0355 0.1561 0.4893 0.168 Uiso 1 1 calc R U
H10F H -0.0530 0.1992 0.4251 0.168 Uiso 1 1 calc R U
C5 C 0.7205(6) -0.0793(5) 0.2806(3) 0.101(2) Uani 1 1 d . .
H104 H 0.7411 -0.1257 0.2385 0.121 Uiso 1 1 calc R U
C18 C 0.3191(6) 0.6220(5) 0.3336(4) 0.105(2) Uani 1 1 d . .
H109 H 0.3390 0.6909 0.3216 0.126 Uiso 1 1 calc R U
C13 C 0.3677(7) 0.4529(6) 0.5947(4) 0.122(2) Uani 1 1 d . .
H110 H 0.3976 0.5073 0.6073 0.146 Uiso 1 1 calc R U
N7 N 0.8042(3) 0.6574(3) 0.0315(2) 0.0672(14) Uani 1 1 d . .
N5 N 0.8779(3) 0.3363(3) 0.0989(2) 0.0751(14) Uani 1 1 d . .
H4 H 0.9591 0.3223 0.0833 0.090 Uiso 1 1 d R U
N6 N 0.6559(3) 0.4944(3) 0.1161(2) 0.0716(14) Uani 1 1 d . .
N8 N 0.8609(4) 0.7342(4) 0.0349(2) 0.0784(15) Uani 1 1 d . .
C44 C 0.4468(4) 0.6790(5) 0.0932(3) 0.0813(17) Uani 1 1 d . .
H14 H 0.4398 0.6316 0.0591 0.098 Uiso 1 1 calc R U
C33 C 0.7171(4) 0.6941(4) -0.0240(2) 0.0682(15) Uani 1 1 d . .
C39 C 0.5583(4) 0.6242(4) 0.1289(3) 0.0671(15) Uani 1 1 d . .
C32 C 0.9328(4) 0.6772(5) 0.0926(3) 0.0746(16) Uani 1 1 d . .
C27 C 0.9230(4) 0.5649(5) 0.1237(3) 0.0708(15) Uani 1 1 d . .
C26 C 0.8382(4) 0.5551(4) 0.0831(2) 0.0649(15) Uani 1 1 d . .
C25 C 0.7803(4) 0.4629(4) 0.0992(2) 0.0652(15) Uani 1 1 d . .
C43 C 0.3453(5) 0.8030(5) 0.1070(3) 0.0940(19) Uani 1 1 d . .
H41 H 0.2713 0.8391 0.0817 0.113 Uiso 1 1 calc R U
C47 C 0.7838(6) 0.2051(6) 0.0673(4) 0.111(2) Uani 1 1 d . .
H44A H 0.6968 0.2795 0.0672 0.166 Uiso 1 1 calc R U
H44B H 0.7737 0.1281 0.0819 0.166 Uiso 1 1 calc R U
H44C H 0.8344 0.1975 0.0177 0.166 Uiso 1 1 calc R U
C31 C 1.0084(5) 0.7205(6) 0.1224(4) 0.0948(19) Uani 1 1 d . .
H45 H 1.0155 0.7946 0.1022 0.114 Uiso 1 1 calc R U
C45 C 0.8574(5) 0.2213(4) 0.1227(3) 0.0794(17) Uani 1 1 d . .
C40 C 0.5646(5) 0.6949(5) 0.1809(3) 0.0796(16) Uani 1 1 d . .
H48 H 0.6382 0.6594 0.2065 0.096 Uiso 1 1 calc R U
C36 C 0.5480(6) 0.7687(7) -0.1287(3) 0.100(2) Uani 1 1 d . .
H53 H 0.4904 0.7941 -0.1641 0.120 Uiso 1 1 calc R U
C38 C 0.7113(5) 0.6012(5) -0.0583(3) 0.0780(16) Uani 1 1 d . .
H57 H 0.7645 0.5134 -0.0465 0.094 Uiso 1 1 calc R U
C37 C 0.6251(5) 0.6398(6) -0.1107(3) 0.0902(18) Uani 1 1 d . .
H58 H 0.6197 0.5775 -0.1340 0.108 Uiso 1 1 calc R U
C28 C 0.9887(5) 0.4940(6) 0.1856(3) 0.0895(18) Uani 1 1 d . .
H64 H 0.9828 0.4196 0.2066 0.107 Uiso 1 1 calc R U
C34 C 0.6395(5) 0.8246(5) -0.0416(3) 0.0926(18) Uani 1 1 d . .
H66 H 0.6438 0.8874 -0.0182 0.111 Uiso 1 1 calc R U
C46 C 0.9982(5) 0.1066(5) 0.1212(4) 0.110(2) Uani 1 1 d . .
H80A H 1.0447 0.0972 0.0707 0.165 Uiso 1 1 calc R U
H80B H 0.9919 0.0286 0.1394 0.165 Uiso 1 1 calc R U
H80C H 1.0464 0.1219 0.1528 0.165 Uiso 1 1 calc R U
C35 C 0.5556(6) 0.8603(6) -0.0945(4) 0.107(2) Uani 1 1 d . .
H83 H 0.5034 0.9480 -0.1071 0.129 Uiso 1 1 calc R U
C30 C 1.0702(6) 0.6484(7) 0.1821(4) 0.107(2) Uani 1 1 d . .
H95 H 1.1208 0.6743 0.2028 0.129 Uiso 1 1 calc R U
C29 C 1.0602(5) 0.5358(7) 0.2136(3) 0.104(2) Uani 1 1 d . .
H101 H 1.1039 0.4897 0.2544 0.125 Uiso 1 1 calc R U
C42 C 0.3531(5) 0.8728(5) 0.1577(4) 0.102(2) Uani 1 1 d . .
H86 H 0.2862 0.9576 0.1673 0.122 Uiso 1 1 d R U
C41 C 0.4611(6) 0.8190(6) 0.1950(3) 0.098(2) Uani 1 1 d . .
H106 H 0.4656 0.8661 0.2302 0.117 Uiso 1 1 calc R U
C48 C 0.7810(6) 0.2333(5) 0.2020(3) 0.105(2) Uani 1 1 d . .
H10G H 0.8262 0.2496 0.2350 0.158 Uiso 1 1 calc R U
H10H H 0.7768 0.1539 0.2188 0.158 Uiso 1 1 calc R U
H10I H 0.6916 0.3040 0.2023 0.158 Uiso 1 1 calc R U

loop_
_atom_site_aniso_label
_atom_site_aniso_U_11
_atom_site_aniso_U_22
_atom_site_aniso_U_33
_atom_site_aniso_U_23
_atom_site_aniso_U_13
_atom_site_aniso_U_12
N1 0.069(2) 0.056(2) 0.093(3) 0.0056(18) -0.027(2) -0.0316(18)
N4 0.063(3) 0.084(3) 0.091(3) 0.003(2) -0.025(2) -0.033(2)
N3 0.062(2) 0.073(3) 0.075(3) 0.0011(19) -0.0199(18) -0.031(2)
N2 0.067(2) 0.062(2) 0.086(3) 0.0018(18) -0.0225(19) -0.0320(19)
C1 0.065(3) 0.061(3) 0.072(3) 0.002(2) -0.018(2) -0.032(2)
C8 0.066(3) 0.068(3) 0.085(3) 0.004(2) -0.014(2) -0.029(2)
C3 0.066(3) 0.062(3) 0.078(3) 0.002(2) -0.014(2) -0.026(2)
C15 0.065(3) 0.056(3) 0.075(3) 0.003(2) -0.024(2) -0.027(2)
C9 0.078(3) 0.069(3) 0.072(3) -0.003(2) -0.016(2) -0.034(3)
C2 0.067(3) 0.063(3) 0.073(3) 0.006(2) -0.021(2) -0.034(2)
C20 0.082(3) 0.063(3) 0.101(4) -0.009(3) -0.001(3) -0.032(3)
C19 0.113(5) 0.068(3) 0.125(5) -0.018(3) 0.003(4) -0.045(3)
C16 0.085(3) 0.067(3) 0.077(3) -0.004(2) -0.008(3) -0.035(3)
C17 0.099(4) 0.084(4) 0.098(4) 0.001(3) 0.002(3) -0.052(3)
C4 0.090(4) 0.081(3) 0.091(4) -0.008(3) -0.015(3) -0.037(3)
C21 0.067(3) 0.067(3) 0.099(4) 0.000(2) -0.025(3) -0.034(2)
C23 0.101(4) 0.081(4) 0.165(6) 0.001(4) -0.043(4) -0.056(3)
C7 0.070(3) 0.090(4) 0.111(4) 0.003(3) -0.013(3) -0.034(3)
C11 0.102(4) 0.106(4) 0.089(4) -0.011(3) 0.004(3) -0.046(4)
C22 0.126(5) 0.110(4) 0.115(5) 0.008(4) -0.061(4) -0.064(4)
C10 0.090(4) 0.088(4) 0.080(3) -0.003(3) -0.011(3) -0.046(3)
C12 0.118(5) 0.105(5) 0.103(5) -0.026(4) -0.009(4) -0.041(4)
C14 0.093(4) 0.106(4) 0.119(5) -0.031(4) -0.014(3) -0.054(3)
C6 0.078(4) 0.085(4) 0.115(5) -0.003(3) 0.008(3) -0.025(3)
C24 0.076(4) 0.105(4) 0.147(6) -0.012(4) -0.002(4) -0.040(3)
C5 0.105(5) 0.086(4) 0.096(4) -0.016(3) 0.002(3) -0.035(3)
C18 0.118(5) 0.077(4) 0.127(5) -0.007(3) 0.000(4) -0.059(4)
C13 0.128(6) 0.120(5) 0.134(6) -0.048(4) -0.019(5) -0.061(5)
N7 0.062(2) 0.066(2) 0.072(2) 0.0010(18) -0.0079(18) -0.0308(19)
N5 0.052(2) 0.064(2) 0.097(3) 0.0071(19) -0.0096(19) -0.0208(18)
N6 0.053(2) 0.066(2) 0.088(3) 0.0047(19) -0.0098(18) -0.0243(18)
N8 0.073(3) 0.076(3) 0.093(3) -0.005(2) -0.007(2) -0.041(2)
C44 0.061(3) 0.079(3) 0.093(4) -0.011(3) -0.012(3) -0.022(3)
C33 0.058(3) 0.070(3) 0.068(3) 0.007(2) -0.014(2) -0.026(2)
C39 0.054(3) 0.066(3) 0.075(3) 0.004(2) -0.005(2) -0.028(2)
C32 0.059(3) 0.087(3) 0.078(3) -0.015(3) -0.005(2) -0.033(3)
C27 0.054(3) 0.082(3) 0.070(3) -0.004(2) -0.005(2) -0.030(2)
C26 0.052(3) 0.066(3) 0.067(3) 0.003(2) -0.009(2) -0.023(2)
C25 0.054(3) 0.066(3) 0.069(3) 0.005(2) -0.012(2) -0.024(2)
C43 0.065(3) 0.090(4) 0.109(4) -0.011(3) -0.024(3) -0.018(3)
C47 0.100(4) 0.112(5) 0.132(5) -0.017(4) -0.022(4) -0.054(4)
C31 0.079(4) 0.102(4) 0.110(5) -0.035(3) 0.001(3) -0.044(3)
C45 0.072(3) 0.065(3) 0.096(4) 0.005(2) -0.016(3) -0.030(2)
C40 0.063(3) 0.092(4) 0.083(3) -0.006(3) -0.009(2) -0.036(3)
C36 0.087(4) 0.123(5) 0.086(4) 0.015(3) -0.033(3) -0.044(4)
C38 0.072(3) 0.075(3) 0.075(3) -0.004(2) -0.011(2) -0.026(3)
C37 0.082(4) 0.105(4) 0.082(4) -0.009(3) -0.018(3) -0.038(3)
C28 0.067(3) 0.112(4) 0.080(3) -0.001(3) -0.014(3) -0.035(3)
C34 0.092(4) 0.077(4) 0.108(4) 0.014(3) -0.037(3) -0.036(3)
C46 0.085(4) 0.066(3) 0.157(6) 0.004(3) -0.023(4) -0.019(3)
C35 0.102(4) 0.088(4) 0.119(5) 0.024(4) -0.046(4) -0.033(3)
C30 0.074(4) 0.144(6) 0.109(5) -0.055(4) -0.006(3) -0.046(4)
C29 0.071(4) 0.144(6) 0.085(4) -0.017(4) -0.017(3) -0.037(4)
C42 0.072(4) 0.081(4) 0.135(5) -0.020(3) -0.016(3) -0.018(3)
C41 0.083(4) 0.096(4) 0.116(5) -0.033(3) -0.003(3) -0.041(3)
C48 0.112(5) 0.087(4) 0.104(4) 0.020(3) -0.010(3) -0.045(3)

loop_
_atom_type_symbol
_atom_type_description
_atom_type_scat_dispersion_real
_atom_type_scat_dispersion_imag
_atom_type_scat_source
C C 0.0181 0.0091 'International Tables Vol C Tables 4.2.6.8 and 6.1.1.4'
H H 0.0000 0.0000 'International Tables Vol C Tables 4.2.6.8 and 6.1.1.4'
N N 0.0311 0.0180 'International Tables Vol C Tables 4.2.6.8 and 6.1.1.4'

loop_
_geom_angle_atom_site_label_1
_geom_angle_atom_site_label_2
_geom_angle_atom_site_label_3
_geom_angle
C1 N1 C21 126.7(4)
C1 N1 H1 116.8
C21 N1 H1 116.5
N3 N4 C8 103.7(4)
C2 N3 N4 113.7(4)
C2 N3 C9 128.5(4)
N4 N3 C9 117.7(4)
C1 N2 C15 121.3(4)
N2 C1 N1 121.5(4)
N2 C1 C2 126.5(4)
N1 C1 C2 111.9(4)
N4 C8 C3 111.6(4)
N4 C8 C7 127.3(5)
C3 C8 C7 121.1(5)
C8 C3 C2 105.6(4)
C8 C3 C4 120.0(5)
C2 C3 C4 134.3(5)
C16 C15 C20 118.6(4)
C16 C15 N2 123.0(4)
C20 C15 N2 118.1(4)
C10 C9 C14 120.5(5)
C10 C9 N3 120.7(4)
C14 C9 N3 118.8(4)
N3 C2 C3 105.5(4)
N3 C2 C1 125.9(4)
C3 C2 C1 128.4(4)
C19 C20 C15 119.7(5)
C19 C20 H42 120.1
C15 C20 H42 120.1
C18 C19 C20 121.2(5)
C18 C19 H43 119.4
C20 C19 H43 119.4
C15 C16 C17 121.2(4)
C15 C16 H51 119.4
C17 C16 H51 119.4
C18 C17 C16 119.8(5)
C18 C17 H55 120.1
C16 C17 H55 120.1
C5 C4 C3 118.5(5)
C5 C4 H62 120.8
C3 C4 H62 120.8
N1 C21 C22 110.1(4)
N1 C21 C24 110.6(4)
C22 C21 C24 110.6(5)
N1 C21 C23 105.6(4)
C22 C21 C23 109.9(4)
C24 C21 C23 110.0(4)
C21 C23 H70A 109.5
C21 C23 H70B 109.5
H70A C23 H70B 109.5
C21 C23 H70C 109.5
H70A C23 H70C 109.5
H70B C23 H70C 109.5
C6 C7 C8 117.6(5)
C6 C7 H75 121.2
C8 C7 H75 121.2
C12 C11 C10 120.3(6)
C12 C11 H79 119.8
C10 C11 H79 119.8
C21 C22 H85A 109.5
C21 C22 H85B 109.5
H85A C22 H85B 109.5
C21 C22 H85C 109.5
H85A C22 H85C 109.5
H85B C22 H85C 109.5
C9 C10 C11 119.7(5)
C9 C10 H88 120.1
C11 C10 H88 120.1
C11 C12 C13 119.9(6)
C11 C12 H90 120.1
C13 C12 H90 120.1
C9 C14 C13 118.8(6)
C9 C14 H93 120.6
C13 C14 H93 120.6
C7 C6 C5 121.8(5)
C7 C6 H99 119.1
C5 C6 H99 119.1
C21 C24 H10D 109.5
C21 C24 H10E 109.5
H10D C24 H10E 109.5
C21 C24 H10F 109.5
H10D C24 H10F 109.5
H10E C24 H10F 109.5
C4 C5 C6 120.9(5)
C4 C5 H104 119.5
C6 C5 H104 119.5
C19 C18 C17 119.4(5)
C19 C18 H109 120.3
C17 C18 H109 120.3
C12 C13 C14 120.7(6)
C12 C13 H110 119.7
C14 C13 H110 119.7
C26 N7 N8 113.8(4)
C26 N7 C33 128.8(4)
N8 N7 C33 117.4(4)
C25 N5 C45 126.2(4)
C25 N5 H4 117.0
C45 N5 H4 116.8
C25 N6 C39 121.3(4)
C32 N8 N7 103.4(4)
C39 C44 C43 121.1(5)
C39 C44 H14 119.5
C43 C44 H14 119.5
C38 C33 C34 120.9(5)
C38 C33 N7 120.5(4)
C34 C33 N7 118.6(4)
C44 C39 C40 118.5(4)
C44 C39 N6 119.0(4)
C40 C39 N6 122.3(4)
N8 C32 C27 111.8(4)
N8 C32 C31 127.3(5)
C27 C32 C31 120.9(5)
C26 C27 C32 105.2(4)
C26 C27 C28 134.8(5)
C32 C27 C28 120.0(5)
N7 C26 C27 105.9(4)
N7 C26 C25 126.3(4)
C27 C26 C25 127.3(4)
N6 C25 N5 122.2(4)
N6 C25 C26 125.7(4)
N5 C25 C26 111.9(4)
C42 C43 C44 120.1(5)
C42 C43 H41 119.9
C44 C43 H41 119.9
C45 C47 H44A 109.5
C45 C47 H44B 109.5
H44A C47 H44B 109.5
C45 C47 H44C 109.5
H44A C47 H44C 109.5
H44B C47 H44C 109.5
C30 C31 C32 116.9(6)
C30 C31 H45 121.6
C32 C31 H45 121.6
N5 C45 C48 110.3(4)
N5 C45 C47 109.7(4)
C48 C45 C47 111.3(4)
N5 C45 C46 105.2(4)
C48 C45 C46 109.8(4)
C47 C45 C46 110.3(5)
C39 C40 C41 119.9(5)
C39 C40 H48 120.1
C41 C40 H48 120.1
C35 C36 C37 119.7(5)
C35 C36 H53 120.1
C37 C36 H53 120.1
C33 C38 C37 119.1(5)
C33 C38 H57 120.5
C37 C38 H57 120.5
C36 C37 C38 120.6(5)
C36 C37 H58 119.7
C38 C37 H58 119.7
C29 C28 C27 118.7(6)
C29 C28 H64 120.6
C27 C28 H64 120.6
C35 C34 C33 118.8(5)
C35 C34 H66 120.6
C33 C34 H66 120.6
C45 C46 H80A 109.5
C45 C46 H80B 109.5
H80A C46 H80B 109.5
C45 C46 H80C 109.5
H80A C46 H80C 109.5
H80B C46 H80C 109.5
C36 C35 C34 120.9(5)
C36 C35 H83 119.5
C34 C35 H83 119.5
C31 C30 C29 122.3(6)
C31 C30 H95 118.8
C29 C30 H95 118.8
C28 C29 C30 121.2(6)
C28 C29 H101 119.4
C30 C29 H101 119.4
C43 C42 C41 119.7(5)
C43 C42 H86 121.5
C41 C42 H86 118.8
C42 C41 C40 120.8(5)
C42 C41 H106 119.6
C40 C41 H106 119.6
C45 C48 H10G 109.5
C45 C48 H10H 109.5
H10G C48 H10H 109.5
C45 C48 H10I 109.5
H10G C48 H10I 109.5
H10H C48 H10I 109.5

loop_
_geom_bond_atom_site_label_1
_geom_bond_atom_site_label_2
_geom_bond_distance
N1 C1 1.359(5)
N1 C21 1.463(5)
N1 H1 0.8600
N4 N3 1.354(5)
N4 C8 1.359(6)
N3 C2 1.356(5)
N3 C9 1.440(6)
N2 C1 1.283(5)
N2 C15 1.413(5)
C1 C2 1.487(6)
C8 C3 1.392(6)
C8 C7 1.410(7)
C3 C2 1.396(6)
C3 C4 1.406(6)
C15 C16 1.374(6)
C15 C20 1.383(6)
C9 C10 1.362(6)
C9 C14 1.370(6)
C20 C19 1.379(6)
C20 H42 0.9300
C19 C18 1.358(7)
C19 H43 0.9300
C16 C17 1.376(6)
C16 H51 0.9300
C17 C18 1.374(7)
C17 H55 0.9300
C4 C5 1.358(7)
C4 H62 0.9300
C21 C22 1.516(7)
C21 C24 1.520(7)
C21 C23 1.525(6)
C23 H70A 0.9600
C23 H70B 0.9600
C23 H70C 0.9600
C7 C6 1.352(7)
C7 H75 0.9300
C11 C12 1.356(8)
C11 C10 1.381(7)
C11 H79 0.9300
C22 H85A 0.9600
C22 H85B 0.9600
C22 H85C 0.9600
C10 H88 0.9300
C12 C13 1.360(8)
C12 H90 0.9300
C14 C13 1.386(8)
C14 H93 0.9300
C6 C5 1.412(8)
C6 H99 0.9300
C24 H10D 0.9600
C24 H10E 0.9600
C24 H10F 0.9600
C5 H104 0.9300
C18 H109 0.9300
C13 H110 0.9300
N7 C26 1.357(5)
N7 N8 1.359(5)
N7 C33 1.437(5)
N5 C25 1.364(5)
N5 C45 1.472(5)
N5 H4 0.8600
N6 C25 1.275(5)
N6 C39 1.411(5)
N8 C32 1.356(6)
C44 C39 1.376(6)
C44 C43 1.379(6)
C44 H14 0.9300
C33 C38 1.369(6)
C33 C34 1.380(6)
C39 C40 1.382(6)
C32 C27 1.406(6)
C32 C31 1.416(7)
C27 C26 1.390(6)
C27 C28 1.410(6)
C26 C25 1.493(6)
C43 C42 1.363(7)
C43 H41 0.9300
C47 C45 1.524(7)
C47 H44A 0.9600
C47 H44B 0.9600
C47 H44C 0.9600
C31 C30 1.364(8)
C31 H45 0.9300
C45 C48 1.519(7)
C45 C46 1.525(6)
C40 C41 1.387(7)
C40 H48 0.9300
C36 C35 1.366(8)
C36 C37 1.365(7)
C36 H53 0.9300
C38 C37 1.382(7)
C38 H57 0.9300
C37 H58 0.9300
C28 C29 1.345(7)
C28 H64 0.9300
C34 C35 1.374(7)
C34 H66 0.9300
C46 H80A 0.9600
C46 H80B 0.9600
C46 H80C 0.9600
C35 H83 0.9300
C30 C29 1.411(8)
C30 H95 0.9300
C29 H101 0.9300
C42 C41 1.361(7)
C42 H86 0.9354
C41 H106 0.9300
C48 H10G 0.9600
C48 H10H 0.9600
C48 H10I 0.9600

loop_
_geom_torsion_atom_site_label_1
_geom_torsion_atom_site_label_2
_geom_torsion_atom_site_label_3
_geom_torsion_atom_site_label_4
_geom_torsion
C8 N4 N3 C2 0.3(5)
C8 N4 N3 C9 -177.4(4)
C15 N2 C1 N1 -168.8(4)
C15 N2 C1 C2 7.2(7)
C21 N1 C1 N2 6.9(7)
C21 N1 C1 C2 -169.7(4)
N3 N4 C8 C3 -0.7(5)
N3 N4 C8 C7 178.5(5)
N4 C8 C3 C2 0.8(5)
C7 C8 C3 C2 -178.4(4)
N4 C8 C3 C4 177.7(4)
C7 C8 C3 C4 -1.6(7)
C1 N2 C15 C16 53.4(6)
C1 N2 C15 C20 -133.3(5)
C2 N3 C9 C10 36.7(7)
N4 N3 C9 C10 -146.0(4)
C2 N3 C9 C14 -143.0(5)
N4 N3 C9 C14 34.3(6)
N4 N3 C2 C3 0.2(5)
C9 N3 C2 C3 177.6(4)
N4 N3 C2 C1 -174.9(4)
C9 N3 C2 C1 2.5(7)
C8 C3 C2 N3 -0.6(5)
C4 C3 C2 N3 -176.8(5)
C8 C3 C2 C1 174.4(4)
C4 C3 C2 C1 -1.9(8)
N2 C1 C2 N3 58.1(7)
N1 C1 C2 N3 -125.6(4)
N2 C1 C2 C3 -115.9(5)
N1 C1 C2 C3 60.4(6)
C16 C15 C20 C19 -1.1(7)
N2 C15 C20 C19 -174.7(5)
C15 C20 C19 C18 0.8(9)
C20 C15 C16 C17 0.2(7)
N2 C15 C16 C17 173.5(4)
C15 C16 C17 C18 0.8(8)
C8 C3 C4 C5 1.3(7)
C2 C3 C4 C5 177.0(5)
C1 N1 C21 C22 54.8(6)
C1 N1 C21 C24 -67.7(6)
C1 N1 C21 C23 173.3(5)
N4 C8 C7 C6 -178.8(5)
C3 C8 C7 C6 0.4(8)
C14 C9 C10 C11 1.0(8)
N3 C9 C10 C11 -178.7(5)
C12 C11 C10 C9 -0.4(9)
C10 C11 C12 C13 -0.7(10)
C10 C9 C14 C13 -0.4(9)
N3 C9 C14 C13 179.3(5)
C8 C7 C6 C5 1.2(8)
C3 C4 C5 C6 0.2(8)
C7 C6 C5 C4 -1.5(9)
C20 C19 C18 C17 0.2(10)
C16 C17 C18 C19 -1.0(9)
C11 C12 C13 C14 1.4(11)
C9 C14 C13 C12 -0.8(10)
C26 N7 N8 C32 -0.8(5)
C33 N7 N8 C32 178.5(4)
C26 N7 C33 C38 -34.6(6)
N8 N7 C33 C38 146.2(4)
C26 N7 C33 C34 145.2(5)
N8 N7 C33 C34 -34.0(6)
C43 C44 C39 C40 1.9(7)
C43 C44 C39 N6 176.5(4)
C25 N6 C39 C44 130.9(5)
C25 N6 C39 C40 -54.7(6)
N7 N8 C32 C27 1.1(5)
N7 N8 C32 C31 -177.5(4)
N8 C32 C27 C26 -1.0(5)
C31 C32 C27 C26 177.7(4)
N8 C32 C27 C28 -178.6(4)
C31 C32 C27 C28 0.1(7)
N8 N7 C26 C27 0.2(5)
C33 N7 C26 C27 -179.0(4)
N8 N7 C26 C25 172.5(4)
C33 N7 C26 C25 -6.7(7)
C32 C27 C26 N7 0.5(5)
C28 C27 C26 N7 177.5(5)
C32 C27 C26 C25 -171.7(4)
C28 C27 C26 C25 5.3(8)
C39 N6 C25 N5 168.8(4)
C39 N6 C25 C26 -6.7(7)
C45 N5 C25 N6 -5.1(7)
C45 N5 C25 C26 171.0(4)
N7 C26 C25 N6 -54.2(7)
C27 C26 C25 N6 116.5(5)
N7 C26 C25 N5 129.9(4)
C27 C26 C25 N5 -59.5(6)
C39 C44 C43 C42 -1.1(8)
N8 C32 C31 C30 178.4(5)
C27 C32 C31 C30 0.0(7)
C25 N5 C45 C48 -54.3(6)
C25 N5 C45 C47 68.7(6)
C25 N5 C45 C46 -172.7(5)
C44 C39 C40 C41 -1.2(7)
N6 C39 C40 C41 -175.5(4)
C34 C33 C38 C37 -0.6(7)
N7 C33 C38 C37 179.2(4)
C35 C36 C37 C38 -0.2(9)
C33 C38 C37 C36 0.7(8)
C26 C27 C28 C29 -176.7(5)
C32 C27 C28 C29 -0.1(7)
C38 C33 C34 C35 0.0(8)
N7 C33 C34 C35 -179.8(5)
C37 C36 C35 C34 -0.4(9)
C33 C34 C35 C36 0.5(9)
C32 C31 C30 C29 -0.1(8)
C27 C28 C29 C30 -0.1(8)
C31 C30 C29 C28 0.2(9)
C44 C43 C42 C41 -0.5(9)
C43 C42 C41 C40 1.2(9)
C39 C40 C41 C42 -0.4(8)
